data_4033779
loop_
_publ_author_name
'Xu, Fen'
'Si, Xiao-Ju'
'Song, Yuan-Yuan'
'Wang, Xing-Dong'
'Liu, Chun-Sen'
'Geng, Peng-Fei'
'Du, Miao'

_publ_section_title
;
 Palladium-Catalyzed C-N Bond Cleavage of 2 H-Azirines for the Synthesis
 of Functionalized \a-Amido Ketones.
;
_journal_issue 4
_journal_name_full 'The Journal of organic chemistry'
_journal_page_first 2200
_journal_page_last 2208
_journal_paper_doi 10.1021/acs.joc.8b03193
_journal_volume 84
_journal_year 2019
_chemical_formula_moiety 'C22 H18 Br N O2'
_chemical_formula_sum 'C22 H18 Br N O2'
_chemical_formula_weight 408.28
_space_group_crystal_system monoclinic
_space_group_IT_number 14
_space_group_name_Hall '-P 2yn'
_space_group_name_H-M_alt 'P 1 21/n 1'
_atom_sites_solution_hydrogens geom
_atom_sites_solution_primary iterative
_audit_creation_date 2018-09-03
_audit_creation_method
;
Olex2 1.2
(compiled 2018.05.29 svn.r3508 for OlexSys, GUI svn.r5506)
;
_cell_angle_alpha 90
_cell_angle_beta 104.568(6)
_cell_angle_gamma 90
_cell_formula_units_Z 4
_cell_length_a 9.6497(6)
_cell_length_b 20.2453(10)
_cell_length_c 9.9639(6)
_cell_measurement_reflns_used 2284
_cell_measurement_temperature 293(2)
_cell_measurement_theta_max 24.0550
_cell_measurement_theta_min 3.9400
_cell_volume 1883.98(19)
_computing_cell_refinement
;
CrysAlisPro, Agilent Technologies,
Version 1.171.37.35 (release 13-08-2014 CrysAlis171 .NET)
(compiled Aug 13 2014,18:06:01)
;
_computing_data_collection
;
CrysAlisPro, Agilent Technologies,
Version 1.171.37.35 (release 13-08-2014 CrysAlis171 .NET)
(compiled Aug 13 2014,18:06:01)
;
_computing_data_reduction
;
CrysAlisPro, Agilent Technologies,
Version 1.171.37.35 (release 13-08-2014 CrysAlis171 .NET)
(compiled Aug 13 2014,18:06:01)
;
_computing_molecular_graphics 'Olex2 (Dolomanov et al., 2009)'
_computing_publication_material 'Olex2 (Dolomanov et al., 2009)'
_computing_structure_refinement 'olex2.refine (Bourhis et al., 2015)'
_computing_structure_solution 'olex2.solve (Bourhis et al., 2015)'
_diffrn_ambient_temperature 294(2)
_diffrn_detector 'CCD plate'
_diffrn_detector_area_resol_mean 16.2542
_diffrn_detector_type Eos
_diffrn_measured_fraction_theta_full 0.998
_diffrn_measured_fraction_theta_max 0.855
_diffrn_measurement_details
;
#__ type_ start__ end____ width___ exp.time_
  1 omega   37.00   83.00   1.0000   59.5000
omega____ theta____ kappa____ phi______ frames
    -       16.4644  178.0000 -180.0000 46

#__ type_ start__ end____ width___ exp.time_
  2 omega  -13.00   37.00   1.0000   59.5000
omega____ theta____ kappa____ phi______ frames
    -       16.4644   19.0000 -120.0000 50

#__ type_ start__ end____ width___ exp.time_
  3 omega  -17.00   54.00   1.0000   59.5000
omega____ theta____ kappa____ phi______ frames
    -       16.4644  -99.0000 -120.0000 71

#__ type_ start__ end____ width___ exp.time_
  4 omega   25.00   73.00   1.0000   59.5000
omega____ theta____ kappa____ phi______ frames
    -       16.4644   57.0000  -60.0000 48

#__ type_ start__ end____ width___ exp.time_
  5 omega  -36.00   -6.00   1.0000   59.5000
omega____ theta____ kappa____ phi______ frames
    -      -16.6988   37.0000   60.0000 30
;
_diffrn_measurement_device 'four-circle diffractometer'
_diffrn_measurement_device_type 'Xcalibur, Eos, Gemini'
_diffrn_measurement_method '\w scans'
_diffrn_orient_matrix_UB_11 0.0126563000
_diffrn_orient_matrix_UB_12 0.0265750000
_diffrn_orient_matrix_UB_13 0.0479019000
_diffrn_orient_matrix_UB_21 0.0746463000
_diffrn_orient_matrix_UB_22 -0.0060643000
_diffrn_orient_matrix_UB_23 0.0145221000
_diffrn_orient_matrix_UB_31 0.0054078000
_diffrn_orient_matrix_UB_32 0.0220313000
_diffrn_orient_matrix_UB_33 -0.0538856000
_diffrn_radiation_monochromator graphite
_diffrn_radiation_probe x-ray
_diffrn_radiation_type MoK\a
_diffrn_radiation_wavelength 0.71073
_diffrn_reflns_av_R_equivalents 0.0347
_diffrn_reflns_av_unetI/netI 0.0552
_diffrn_reflns_Laue_measured_fraction_full 0.998
_diffrn_reflns_Laue_measured_fraction_max 0.855
_diffrn_reflns_limit_h_max 12
_diffrn_reflns_limit_h_min -11
_diffrn_reflns_limit_k_max 25
_diffrn_reflns_limit_k_min -25
_diffrn_reflns_limit_l_max 13
_diffrn_reflns_limit_l_min -13
_diffrn_reflns_number 9704
_diffrn_reflns_point_group_measured_fraction_full 0.998
_diffrn_reflns_point_group_measured_fraction_max 0.855
_diffrn_reflns_theta_full 25.242
_diffrn_reflns_theta_max 29.173
_diffrn_reflns_theta_min 2.917
_diffrn_source 'Enhance (Mo) X-ray Source'
_exptl_absorpt_coefficient_mu 2.197
_exptl_absorpt_correction_T_max 1.00000
_exptl_absorpt_correction_T_min 0.97290
_exptl_absorpt_correction_type multi-scan
_exptl_absorpt_process_details
;
CrysAlisPro, Agilent Technologies,
Version 1.171.37.35 (release 13-08-2014 CrysAlis171 .NET)
(compiled Aug 13 2014,18:06:01)
Empirical absorption correction using spherical harmonics,
 implemented in SCALE3 ABSPACK scaling algorithm.
;
_exptl_crystal_colour colorless
_exptl_crystal_density_diffrn 1.439
_exptl_crystal_description
;
;
_exptl_crystal_F_000 832
_exptl_crystal_size_max 0.26
_exptl_crystal_size_mid 0.24
_exptl_crystal_size_min 0.22
_refine_diff_density_max 0.493
_refine_diff_density_min -0.406
_refine_diff_density_rms 0.061
_refine_ls_extinction_method none
_refine_ls_goodness_of_fit_ref 1.021
_refine_ls_hydrogen_treatment constr
_refine_ls_matrix_type full
_refine_ls_number_parameters 236
_refine_ls_number_reflns 4356
_refine_ls_number_restraints 0
_refine_ls_restrained_S_all 1.021
_refine_ls_R_factor_all 0.1114
_refine_ls_R_factor_gt 0.0589
_refine_ls_shift/su_max 0.007
_refine_ls_shift/su_mean 0.000
_refine_ls_structure_factor_coef Fsqd
_refine_ls_weighting_details 'w=1/[\s^2^(Fo^2^)+(0.0638P)^2^+0.7137P] where P=(Fo^2^+2Fc^2^)/3'
_refine_ls_weighting_scheme calc
_refine_ls_wR_factor_gt 0.1293
_refine_ls_wR_factor_ref 0.1529
_reflns_Friedel_coverage 0.000
_reflns_number_gt 2567
_reflns_number_total 4356
_reflns_threshold_expression 'I > 2\s(I)'
_cod_data_source_file jo8b03193_si_002.cif
_cod_data_source_block sxj-j-593
_cod_original_cell_volume 1883.97(19)
_cod_database_code 4033779
_shelx_shelxl_version_number 2018/1
_chemical_oxdiff_formula 'C H O N Br'
_shelx_space_group_comment
;
The symmetry employed for this shelxl refinement is uniquely defined
by the following loop, which should always be used as a source of
symmetry information in preference to the above space-group names.
They are only intended as comments.
;
_shelx_estimated_absorpt_t_max 0.644
_shelx_estimated_absorpt_t_min 0.599
_reflns_odcompleteness_completeness 99.77
_reflns_odcompleteness_iscentric 1
_reflns_odcompleteness_theta 26.32
_olex2_refinement_description
;
1. Fixed Uiso
 At 1.2 times of:
  All C(H) groups, All N(H) groups
 At 1.5 times of:
  All C(H,H,H) groups
2.a Ternary CH refined with riding coordinates:
 C8(H8)
2.b Aromatic/amide H refined with riding coordinates:
 C4(H4), C5(H5), C6(H6), C7(H7), C10(H10), C11(H11), C12(H12), C13(H13),
 C14(H14), C17(H17), C18(H18), C20(H20), C21(H21), N1(H1)
2.c Idealised Me refined as rotating group:
 C22(H22A,H22B,H22C)
;
_olex2_submission_special_instructions 'No special instructions were received'

loop_
_space_group_symop_operation_xyz
'x, y, z'
'-x+1/2, y+1/2, -z+1/2'
'-x, -y, -z'
'x-1/2, -y-1/2, z-1/2'

loop_
_atom_site_label
_atom_site_type_symbol
_atom_site_fract_x
_atom_site_fract_y
_atom_site_fract_z
_atom_site_U_iso_or_equiv
_atom_site_adp_type
_atom_site_occupancy
_atom_site_site_symmetry_order
_atom_site_calc_flag
_atom_site_refinement_flags_posn
Br1 Br 0.74237(5) 0.56955(2) 0.25360(4) 0.0672(2) Uani 1 1 d .
C1 C 0.8495(4) 0.57787(18) 0.5802(4) 0.0497(9) Uani 1 1 d .
C2 C 0.7886(4) 0.64112(16) 0.5065(4) 0.0441(9) Uani 1 1 d .
C3 C 0.7342(4) 0.64468(17) 0.3663(4) 0.0460(9) Uani 1 1 d .
C4 C 0.6818(5) 0.7036(2) 0.3006(4) 0.0601(11) Uani 1 1 d .
H4 H 0.644415 0.705068 0.205050 0.072 Uiso 1 1 calc R
C5 C 0.6865(5) 0.7593(2) 0.3792(5) 0.0649(12) Uani 1 1 d .
H5 H 0.650214 0.798777 0.336812 0.078 Uiso 1 1 calc R
C6 C 0.7443(5) 0.7577(2) 0.5201(5) 0.0678(13) Uani 1 1 d .
H6 H 0.748082 0.796195 0.571990 0.081 Uiso 1 1 calc R
C7 C 0.7965(5) 0.6995(2) 0.5848(4) 0.0590(11) Uani 1 1 d .
H7 H 0.836946 0.698798 0.679928 0.071 Uiso 1 1 calc R
C8 C 0.7948(4) 0.46381(16) 0.6299(4) 0.0459(9) Uani 1 1 d .
H8 H 0.893804 0.456070 0.625396 0.055 Uiso 1 1 calc R
C9 C 0.7850(4) 0.45308(17) 0.7785(4) 0.0465(9) Uani 1 1 d .
C10 C 0.6545(5) 0.4582(2) 0.8109(5) 0.0609(11) Uani 1 1 d .
H10 H 0.572691 0.468270 0.741823 0.073 Uiso 1 1 calc R
C11 C 0.6448(6) 0.4483(2) 0.9460(5) 0.0704(13) Uani 1 1 d .
H11 H 0.556140 0.451320 0.966535 0.084 Uiso 1 1 calc R
C12 C 0.7627(6) 0.43419(18) 1.0484(5) 0.0679(13) Uani 1 1 d .
H12 H 0.755146 0.428234 1.138789 0.082 Uiso 1 1 calc R
C13 C 0.8935(6) 0.42874(19) 1.0185(5) 0.0658(12) Uani 1 1 d .
H13 H 0.974662 0.418936 1.088451 0.079 Uiso 1 1 calc R
C14 C 0.9042(5) 0.43797(18) 0.8823(5) 0.0562(10) Uani 1 1 d .
H14 H 0.992695 0.433861 0.861958 0.067 Uiso 1 1 calc R
C15 C 0.6976(4) 0.41359(18) 0.5367(4) 0.0500(9) Uani 1 1 d .
C16 C 0.7399(4) 0.34239(17) 0.5517(4) 0.0427(8) Uani 1 1 d .
C17 C 0.6371(4) 0.29448(19) 0.5089(4) 0.0552(10) Uani 1 1 d .
H17 H 0.543453 0.306704 0.466463 0.066 Uiso 1 1 calc R
C18 C 0.6717(5) 0.22867(19) 0.5283(4) 0.0586(11) Uani 1 1 d .
H18 H 0.600485 0.197161 0.498528 0.070 Uiso 1 1 calc R
C19 C 0.8079(5) 0.20827(19) 0.5903(4) 0.0512(10) Uani 1 1 d .
C20 C 0.9113(4) 0.2559(2) 0.6310(4) 0.0605(11) Uani 1 1 d .
H20 H 1.005027 0.243223 0.671732 0.073 Uiso 1 1 calc R
C21 C 0.8791(4) 0.32241(19) 0.6127(5) 0.0575(11) Uani 1 1 d .
H21 H 0.950802 0.353789 0.641289 0.069 Uiso 1 1 calc R
C22 C 0.8435(6) 0.1356(2) 0.6189(5) 0.0737(14) Uani 1 1 d .
H22A H 0.859701 0.127147 0.716456 0.111 Uiso 1 1 calc GR
H22B H 0.928147 0.124736 0.589551 0.111 Uiso 1 1 calc GR
H22C H 0.765047 0.108999 0.568806 0.111 Uiso 1 1 calc GR
N1 N 0.7530(3) 0.52993(14) 0.5798(3) 0.0500(8) Uani 1 1 d .
H1 H 0.663489 0.538760 0.548761 0.060 Uiso 1 1 calc R
O1 O 0.9755(3) 0.57236(14) 0.6354(4) 0.0812(10) Uani 1 1 d .
O2 O 0.5842(3) 0.43094(13) 0.4617(4) 0.0722(9) Uani 1 1 d .

loop_
_atom_site_aniso_label
_atom_site_aniso_U_11
_atom_site_aniso_U_22
_atom_site_aniso_U_33
_atom_site_aniso_U_23
_atom_site_aniso_U_13
_atom_site_aniso_U_12
Br1 0.0776(4) 0.0655(3) 0.0619(3) -0.0182(2) 0.0235(2) -0.0040(2)
C1 0.053(2) 0.043(2) 0.053(2) 0.0005(17) 0.013(2) -0.005(2)
C2 0.050(2) 0.036(2) 0.050(2) -0.0002(17) 0.0188(18) -0.0046(17)
C3 0.051(2) 0.038(2) 0.053(2) -0.0026(17) 0.0194(19) -0.0005(17)
C4 0.067(3) 0.060(3) 0.058(3) 0.012(2) 0.024(2) 0.006(2)
C5 0.076(3) 0.040(2) 0.085(3) 0.012(2) 0.034(3) 0.007(2)
C6 0.090(3) 0.038(2) 0.086(3) -0.012(2) 0.043(3) -0.006(2)
C7 0.081(3) 0.044(2) 0.057(3) -0.0007(19) 0.028(2) -0.004(2)
C8 0.043(2) 0.0295(19) 0.064(2) 0.0041(17) 0.0111(19) 0.0005(16)
C9 0.048(2) 0.0249(17) 0.066(3) -0.0026(16) 0.014(2) -0.0025(16)
C10 0.060(3) 0.052(2) 0.072(3) 0.002(2) 0.019(2) 0.007(2)
C11 0.078(3) 0.054(3) 0.088(4) -0.003(2) 0.039(3) 0.005(2)
C12 0.111(4) 0.036(2) 0.064(3) -0.010(2) 0.035(3) -0.006(3)
C13 0.082(3) 0.049(2) 0.059(3) -0.001(2) 0.003(2) -0.010(2)
C14 0.051(2) 0.047(2) 0.068(3) -0.002(2) 0.011(2) -0.0083(19)
C15 0.049(2) 0.041(2) 0.057(2) 0.0042(18) 0.008(2) 0.0026(18)
C16 0.045(2) 0.0378(19) 0.045(2) -0.0019(16) 0.0127(17) 0.0000(17)
C17 0.053(2) 0.045(2) 0.061(3) 0.0004(19) 0.003(2) -0.002(2)
C18 0.068(3) 0.041(2) 0.064(3) -0.003(2) 0.012(2) -0.011(2)
C19 0.072(3) 0.041(2) 0.045(2) 0.0006(17) 0.024(2) 0.010(2)
C20 0.053(2) 0.055(3) 0.072(3) 0.001(2) 0.014(2) 0.015(2)
C21 0.050(2) 0.042(2) 0.081(3) -0.005(2) 0.017(2) -0.0019(19)
C22 0.110(4) 0.041(2) 0.072(3) -0.002(2) 0.029(3) 0.016(2)
N1 0.0433(17) 0.0358(17) 0.070(2) 0.0072(15) 0.0127(16) 0.0001(15)
O1 0.0523(17) 0.065(2) 0.110(3) 0.0269(17) -0.0088(18) -0.0128(15)
O2 0.0615(18) 0.0500(17) 0.089(2) 0.0022(15) -0.0104(17) 0.0086(14)

loop_
_atom_type_symbol
_atom_type_description
_atom_type_scat_dispersion_real
_atom_type_scat_dispersion_imag
_atom_type_scat_source
C C 0.0033 0.0016 'International Tables Vol C Tables 4.2.6.8 and 6.1.1.4'
H H 0.0000 0.0000 'International Tables Vol C Tables 4.2.6.8 and 6.1.1.4'
Br Br -0.2901 2.4595 'International Tables Vol C Tables 4.2.6.8 and 6.1.1.4'
O O 0.0106 0.0060 'International Tables Vol C Tables 4.2.6.8 and 6.1.1.4'
N N 0.0061 0.0033 'International Tables Vol C Tables 4.2.6.8 and 6.1.1.4'

loop_
_geom_angle_atom_site_label_1
_geom_angle_atom_site_label_2
_geom_angle_atom_site_label_3
_geom_angle
N1 C1 C2 115.1(3)
O1 C1 C2 121.4(3)
O1 C1 N1 123.5(4)
C3 C2 C1 122.8(3)
C3 C2 C7 118.4(3)
C7 C2 C1 118.7(4)
C2 C3 Br1 119.9(3)
C2 C3 C4 121.8(4)
C4 C3 Br1 118.1(3)
C5 C4 C3 118.8(4)
C4 C5 C6 120.8(4)
C5 C6 C7 120.3(4)
C6 C7 C2 119.8(4)
C9 C8 C15 108.5(3)
N1 C8 C9 112.7(3)
N1 C8 C15 109.2(3)
C10 C9 C8 120.0(4)
C14 C9 C8 121.2(3)
C14 C9 C10 118.7(4)
C9 C10 C11 120.3(4)
C12 C11 C10 120.8(5)
C11 C12 C13 119.9(4)
C12 C13 C14 119.8(5)
C9 C14 C13 120.5(4)
C16 C15 C8 118.0(3)
O2 C15 C8 120.2(3)
O2 C15 C16 121.5(4)
C17 C16 C15 119.4(3)
C17 C16 C21 118.2(3)
C21 C16 C15 122.3(3)
C18 C17 C16 120.6(4)
C19 C18 C17 121.9(4)
C18 C19 C20 117.7(4)
C18 C19 C22 121.5(4)
C20 C19 C22 120.7(4)
C19 C20 C21 121.5(4)
C20 C21 C16 120.1(4)
C1 N1 C8 122.2(3)

loop_
_geom_bond_atom_site_label_1
_geom_bond_atom_site_label_2
_geom_bond_distance
Br1 C3 1.904(3)
C1 C2 1.519(5)
C1 N1 1.344(5)
C1 O1 1.207(5)
C2 C3 1.365(5)
C2 C7 1.408(5)
C3 C4 1.393(5)
C4 C5 1.367(6)
C5 C6 1.374(6)
C6 C7 1.377(6)
C8 C9 1.522(5)
C8 C15 1.529(5)
C8 N1 1.450(4)
C9 C10 1.380(5)
C9 C14 1.375(5)
C10 C11 1.388(6)
C11 C12 1.354(7)
C12 C13 1.372(7)
C13 C14 1.398(6)
C15 C16 1.495(5)
C15 O2 1.212(5)
C16 C17 1.376(5)
C16 C21 1.388(5)
C17 C18 1.375(5)
C18 C19 1.368(6)
C19 C20 1.374(6)
C19 C22 1.522(5)
C20 C21 1.383(5)
